data_2233798
loop_
_publ_author_name
'Zouihri, Hafid'

_publ_section_title
;
 Dichloridobis(thiourea-\k<i>S</i>)nickel(II)
;
_journal_coeditor_code FJ2518
_journal_issue 3
_journal_name_full 'Acta Crystallographica Section E'
_journal_page_first m314
_journal_paper_doi 10.1107/S1600536812006174
_journal_volume 68
_journal_year 2012
_chemical_formula_iupac '[Ni Cl2 (C H4 N2 S)2]'
_chemical_formula_moiety 'C2 H8 Cl2 N4 Ni S2'
_chemical_formula_sum 'C2 H8 Cl2 N4 Ni S2'
_chemical_formula_weight 281.85
_chemical_name_systematic
;
Dichloridobis(thiourea-\k<i>S</i>)nickel(II)
;
_space_group_IT_number 9
_symmetry_cell_setting monoclinic
_symmetry_space_group_name_Hall 'C -2yc'
_symmetry_space_group_name_H-M 'C 1 c 1'
_atom_sites_solution_hydrogens geom
_atom_sites_solution_primary direct
_atom_sites_solution_secondary difmap
_audit_creation_method SHELXL-97
_cell_angle_alpha 90.00
_cell_angle_beta 103.869(2)
_cell_angle_gamma 90.00
_cell_formula_units_Z 4
_cell_length_a 8.1578(3)
_cell_length_b 11.8183(5)
_cell_length_c 10.8526(6)
_cell_measurement_reflns_used 289
_cell_measurement_temperature 100(2)
_cell_measurement_theta_max 26.7
_cell_measurement_theta_min 1.8
_cell_volume 1015.81(8)
_computing_cell_refinement 'SAINT (Bruker, 2005)'
_computing_data_collection 'APEX2 (Bruker, 2005)'
_computing_data_reduction 'SAINT (Bruker, 2005)'
_computing_molecular_graphics 'PLATON (Spek, 2009)'
_computing_publication_material 'publCIF (Westrip, 2010)'
_computing_structure_refinement 'SHELXL97 (Sheldrick, 2008)'
_computing_structure_solution 'SHELXS97 (Sheldrick, 2008)'
_diffrn_ambient_temperature 100(2)
_diffrn_measured_fraction_theta_full 0.999
_diffrn_measured_fraction_theta_max 0.999
_diffrn_measurement_device_type 'Bruker APEXII CCD detector'
_diffrn_measurement_method '\w and \f'
_diffrn_radiation_monochromator graphite
_diffrn_radiation_source 'fine-focus sealed tube'
_diffrn_radiation_type MoK\a
_diffrn_radiation_wavelength 0.71073
_diffrn_reflns_av_R_equivalents 0.0223
_diffrn_reflns_av_sigmaI/netI 0.0301
_diffrn_reflns_limit_h_max 8
_diffrn_reflns_limit_h_min -9
_diffrn_reflns_limit_k_max 14
_diffrn_reflns_limit_k_min -14
_diffrn_reflns_limit_l_max 13
_diffrn_reflns_limit_l_min -13
_diffrn_reflns_number 4883
_diffrn_reflns_theta_full 25.49
_diffrn_reflns_theta_max 25.49
_diffrn_reflns_theta_min 3.10
_exptl_absorpt_coefficient_mu 2.794
_exptl_absorpt_correction_T_max 0.622
_exptl_absorpt_correction_T_min 0.322
_exptl_absorpt_correction_type multi-scan
_exptl_absorpt_process_details '(SADABS; Sheldrick, 2004)'
_exptl_crystal_colour colourless
_exptl_crystal_density_diffrn 1.843
_exptl_crystal_density_method 'not measured'
_exptl_crystal_description prism
_exptl_crystal_F_000 568
_exptl_crystal_size_max 0.42
_exptl_crystal_size_mid 0.37
_exptl_crystal_size_min 0.17
_refine_diff_density_max 0.245
_refine_diff_density_min -0.152
_refine_ls_abs_structure_details 'Flack (1983), 745 Friedel pairs'
_refine_ls_abs_structure_Flack 0.069(10)
_refine_ls_extinction_method none
_refine_ls_goodness_of_fit_ref 1.081
_refine_ls_hydrogen_treatment refall
_refine_ls_matrix_type full
_refine_ls_number_parameters 132
_refine_ls_number_reflns 1695
_refine_ls_number_restraints 10
_refine_ls_restrained_S_all 1.082
_refine_ls_R_factor_all 0.0167
_refine_ls_R_factor_gt 0.0165
_refine_ls_shift/su_max 0.002
_refine_ls_shift/su_mean 0.000
_refine_ls_structure_factor_coef Fsqd
_refine_ls_weighting_details 'calc w=1/[\s^2^(Fo^2^)+(0.0205P)^2^+0.1021P] where P=(Fo^2^+2Fc^2^)/3'
_refine_ls_weighting_scheme calc
_refine_ls_wR_factor_gt 0.0448
_refine_ls_wR_factor_ref 0.0449
_reflns_number_gt 1678
_reflns_number_total 1695
_reflns_threshold_expression I>2sigma(I)
_cod_data_source_file fj2518.cif
_cod_data_source_block I
_cod_original_sg_symbol_H-M 'C c'
_cod_database_code 2233798
_cod_database_fobs_code 2233798

loop_
_symmetry_equiv_pos_as_xyz
'x, y, z'
'x, -y, z+1/2'
'x+1/2, y+1/2, z'
'x+1/2, -y+1/2, z+1/2'

loop_
_atom_site_type_symbol
_atom_site_label
_atom_site_fract_x
_atom_site_fract_y
_atom_site_fract_z
_atom_site_U_iso_or_equiv
_atom_site_adp_type
_atom_site_calc_flag
_atom_site_refinement_flags
_atom_site_occupancy
_atom_site_symmetry_multiplicity
Ni Ni1 0.15345(3) 0.18215(2) 0.53899(3) 0.03234(9) Uani d . 1 1
Cl Cl2 0.03840(8) 0.33531(5) 0.61305(6) 0.03892(15) Uani d . 1 1
S S2 0.33740(7) 0.22386(7) 0.41358(6) 0.04019(16) Uani d . 1 1
S S1 -0.05478(8) 0.10041(6) 0.38067(5) 0.03680(15) Uani d . 1 1
Cl Cl1 0.26641(9) 0.06856(6) 0.70409(7) 0.04738(16) Uani d . 1 1
C C1 -0.1912(3) 0.03547(18) 0.4566(2) 0.0312(5) Uani d . 1 1
N N1 -0.1424(3) 0.0014(2) 0.5748(2) 0.0427(5) Uani d D 1 1
N N2 -0.3484(3) 0.0180(2) 0.3936(2) 0.0419(5) Uani d D 1 1
C C2 0.5326(3) 0.2585(2) 0.5057(2) 0.0341(5) Uani d . 1 1
N N3 0.6387(3) 0.3127(2) 0.4532(3) 0.0535(7) Uani d D 1 1
N N4 0.5794(3) 0.2294(3) 0.6260(2) 0.0562(7) Uani d D 1 1
H H1A -0.042(3) -0.001(3) 0.618(3) 0.054(10) Uiso d D 1 1
H H2A -0.412(4) -0.012(3) 0.434(3) 0.052(9) Uiso d D 1 1
H H3A 0.597(8) 0.333(4) 0.376(3) 0.13(2) Uiso d D 1 1
H H4A 0.672(3) 0.255(3) 0.667(3) 0.067(11) Uiso d D 1 1
H H1B -0.217(4) -0.033(3) 0.599(3) 0.048(9) Uiso d D 1 1
H H2B -0.392(4) 0.048(2) 0.327(2) 0.039(8) Uiso d D 1 1
H H3B 0.737(4) 0.327(4) 0.501(5) 0.095(17) Uiso d D 1 1
H H4B 0.513(4) 0.186(2) 0.656(3) 0.046(10) Uiso d D 1 1

loop_
_atom_site_aniso_label
_atom_site_aniso_U_11
_atom_site_aniso_U_22
_atom_site_aniso_U_33
_atom_site_aniso_U_12
_atom_site_aniso_U_13
_atom_site_aniso_U_23
Ni1 0.02675(16) 0.03985(16) 0.03008(15) -0.00044(13) 0.00613(11) -0.00065(13)
Cl2 0.0308(3) 0.0446(3) 0.0418(3) -0.0015(2) 0.0094(3) -0.0120(3)
S2 0.0226(3) 0.0721(4) 0.0250(3) -0.0055(3) 0.0039(2) -0.0010(3)
S1 0.0339(3) 0.0500(4) 0.0255(3) -0.0108(3) 0.0052(2) -0.0026(3)
Cl1 0.0441(4) 0.0561(4) 0.0385(4) 0.0094(3) 0.0032(3) 0.0128(3)
C1 0.0307(12) 0.0278(11) 0.0344(13) -0.0013(9) 0.0063(10) -0.0036(10)
N1 0.0366(13) 0.0507(13) 0.0385(12) -0.0128(10) 0.0046(10) 0.0096(9)
N2 0.0301(12) 0.0458(14) 0.0462(14) -0.0054(10) 0.0020(10) 0.0098(11)
C2 0.0230(12) 0.0414(13) 0.0366(13) 0.0039(10) 0.0045(9) -0.0070(10)
N3 0.0270(13) 0.0680(18) 0.0648(19) -0.0072(11) 0.0099(13) 0.0030(14)
N4 0.0326(14) 0.095(2) 0.0335(13) -0.0043(14) -0.0065(11) -0.0040(14)

loop_
_atom_type_symbol
_atom_type_description
_atom_type_scat_dispersion_real
_atom_type_scat_dispersion_imag
_atom_type_scat_source
C C 0.0033 0.0016 'International Tables Vol C Tables 4.2.6.8 and 6.1.1.4'
H H 0.0000 0.0000 'International Tables Vol C Tables 4.2.6.8 and 6.1.1.4'
N N 0.0061 0.0033 'International Tables Vol C Tables 4.2.6.8 and 6.1.1.4'
S S 0.1246 0.1234 'International Tables Vol C Tables 4.2.6.8 and 6.1.1.4'
Cl Cl 0.1484 0.1585 'International Tables Vol C Tables 4.2.6.8 and 6.1.1.4'
Ni Ni 0.3393 1.1124 'International Tables Vol C Tables 4.2.6.8 and 6.1.1.4'

loop_
_geom_angle_atom_site_label_1
_geom_angle_atom_site_label_2
_geom_angle_atom_site_label_3
_geom_angle
Cl1 Ni1 Cl2 108.56(3)
Cl1 Ni1 S2 113.37(3)
Cl2 Ni1 S2 114.86(3)
Cl1 Ni1 S1 115.40(3)
Cl2 Ni1 S1 107.62(3)
S2 Ni1 S1 96.69(2)
C2 S2 Ni1 110.56(9)
C1 S1 Ni1 105.95(8)
N1 C1 N2 119.3(2)
N1 C1 S1 121.80(19)
N2 C1 S1 118.9(2)
C1 N1 H1A 126(3)
C1 N1 H1B 113(3)
H1A N1 H1B 120(3)
C1 N2 H2A 116(3)
C1 N2 H2B 124(2)
H2A N2 H2B 117(4)
N3 C2 N4 119.7(3)
N3 C2 S2 118.7(2)
N4 C2 S2 121.6(2)
C2 N3 H3A 114(4)
C2 N3 H3B 117(4)
H3A N3 H3B 128(6)
C2 N4 H4A 116(3)
C2 N4 H4B 118(3)
H4A N4 H4B 126(4)

loop_
_geom_bond_atom_site_label_1
_geom_bond_atom_site_label_2
_geom_bond_distance
Ni1 Cl1 2.2516(7)
Ni1 Cl2 2.2726(7)
Ni1 S2 2.3079(7)
Ni1 S1 2.3177(6)
S2 C2 1.715(2)
S1 C1 1.716(2)
C1 N1 1.312(3)
C1 N2 1.317(3)
N1 H1A 0.843(19)
N1 H1B 0.822(18)
N2 H2A 0.840(19)
N2 H2B 0.806(18)
C2 N3 1.312(4)
C2 N4 1.315(4)
N3 H3A 0.87(2)
N3 H3B 0.86(2)
N4 H4A 0.836(19)
N4 H4B 0.865(19)

loop_
_geom_hbond_atom_site_label_D
_geom_hbond_atom_site_label_H
_geom_hbond_atom_site_label_A
_geom_hbond_site_symmetry_A
_geom_hbond_distance_DH
_geom_hbond_distance_HA
_geom_hbond_distance_DA
_geom_hbond_angle_DHA
_geom_hbond_publ_flag
N1 H1A Cl1 . 0.84(3) 2.60(3) 3.388(3) 157(3) yes
N1 H1B Cl2 3_445 0.83(3) 2.56(3) 3.365(3) 164(3) yes
N2 H2A Cl2 3_445 0.83(3) 2.75(3) 3.499(2) 150(3) yes
N2 H2B Cl2 4_454 0.81(2) 2.64(2) 3.432(2) 166(3) yes
N3 H3A Cl1 4_554 0.86(3) 2.83(5) 3.423(3) 128(5) yes
N3 H3B Cl2 1_655 0.86(4) 2.47(4) 3.317(3) 168(4) yes
N4 H4A S2 4_555 0.84(3) 2.70(3) 3.366(2) 137(3) yes
N4 H4B Cl1 . 0.86(3) 2.60(3) 3.448(3) 168(3) yes
